data_2223423
loop_
_publ_author_name
'Yu, Hui-ling'

_publ_section_title
;
 2-Chloro-1-(3-fluorobenzyloxy)-4-nitrobenzene
;
_journal_coeditor_code HK2758
_journal_issue 10
_journal_name_full 'Acta Crystallographica Section E'
_journal_page_first o2327
_journal_paper_doi 10.1107/S160053680903431X
_journal_volume 65
_journal_year 2009
_chemical_formula_iupac 'C13 H9 Cl F N O3'
_chemical_formula_moiety 'C13 H9 Cl F N O3'
_chemical_formula_sum 'C13 H9 Cl F N O3'
_chemical_formula_weight 281.66
_chemical_name_common 2-Chloro-1-(3-fluorobenzyloxy)-4-nitrobenzen
_chemical_name_systematic
;
2-Chloro-1-(3-fluorobenzyloxy)-4-nitrobenzene
;
_space_group_IT_number 14
_symmetry_cell_setting monoclinic
_symmetry_space_group_name_Hall '-P 2ybc'
_symmetry_space_group_name_H-M 'P 1 21/c 1'
_atom_sites_solution_hydrogens geom
_atom_sites_solution_primary direct
_atom_sites_solution_secondary difmap
_audit_creation_method SHELXL-97
_cell_angle_alpha 90.00
_cell_angle_beta 96.94(3)
_cell_angle_gamma 90.00
_cell_formula_units_Z 4
_cell_length_a 8.3290(17)
_cell_length_b 12.640(3)
_cell_length_c 11.875(2)
_cell_measurement_reflns_used 25
_cell_measurement_temperature 294(2)
_cell_measurement_theta_max 12
_cell_measurement_theta_min 9
_cell_volume 1241.0(4)
_computing_cell_refinement 'CAD-4 Software (Enraf--Nonius, 1989)'
_computing_data_collection 'CAD-4 Software (Enraf--Nonius, 1989)'
_computing_data_reduction 'XCAD4 (Harms & Wocadlo, 1995)'
_computing_molecular_graphics 'ORTEP-3 for Windows (Farrugia, 1997) and PLATON (Spek, 2009)'
_computing_publication_material 'SHELXL97 (Sheldrick, 2008) and PLATON (Spek, 2009)'
_computing_structure_refinement 'SHELXL97 (Sheldrick, 2008)'
_computing_structure_solution 'SHELXS97 (Sheldrick, 2008)'
_diffrn_ambient_temperature 294(2)
_diffrn_measured_fraction_theta_full 0.999
_diffrn_measured_fraction_theta_max 0.999
_diffrn_measurement_device_type 'Enraf--Nonius CAD-4'
_diffrn_measurement_method \w/2\q
_diffrn_radiation_monochromator graphite
_diffrn_radiation_source 'fine-focus sealed tube'
_diffrn_radiation_type MoK\a
_diffrn_radiation_wavelength 0.71073
_diffrn_reflns_av_R_equivalents 0.0276
_diffrn_reflns_av_sigmaI/netI 0.0487
_diffrn_reflns_limit_h_max 10
_diffrn_reflns_limit_h_min 0
_diffrn_reflns_limit_k_max 15
_diffrn_reflns_limit_k_min 0
_diffrn_reflns_limit_l_max 14
_diffrn_reflns_limit_l_min -14
_diffrn_reflns_number 2411
_diffrn_reflns_theta_full 25.27
_diffrn_reflns_theta_max 25.27
_diffrn_reflns_theta_min 2.36
_diffrn_standards_decay_% 1
_diffrn_standards_interval_time 120
_diffrn_standards_number 3
_exptl_absorpt_coefficient_mu 0.323
_exptl_absorpt_correction_T_max 0.9684
_exptl_absorpt_correction_T_min 0.9094
_exptl_absorpt_correction_type psi-scan
_exptl_absorpt_process_details '(North <i>et al.</i>,  1968)'
_exptl_crystal_colour yellow
_exptl_crystal_density_diffrn 1.508
_exptl_crystal_density_method 'not measured'
_exptl_crystal_description block
_exptl_crystal_F_000 576
_exptl_crystal_size_max 0.30
_exptl_crystal_size_mid 0.20
_exptl_crystal_size_min 0.10
_refine_diff_density_max 0.160
_refine_diff_density_min -0.252
_refine_ls_extinction_method none
_refine_ls_goodness_of_fit_ref 1.008
_refine_ls_hydrogen_treatment constr
_refine_ls_matrix_type full
_refine_ls_number_parameters 172
_refine_ls_number_reflns 2248
_refine_ls_number_restraints 0
_refine_ls_restrained_S_all 1.008
_refine_ls_R_factor_all 0.1025
_refine_ls_R_factor_gt 0.0519
_refine_ls_shift/su_max 0.000
_refine_ls_shift/su_mean 0.000
_refine_ls_structure_factor_coef Fsqd
_refine_ls_weighting_details 'calc w=1/[\s^2^(Fo^2^)+(0.07P)^2^] where P=(Fo^2^+2Fc^2^)/3'
_refine_ls_weighting_scheme calc
_refine_ls_wR_factor_gt 0.1211
_refine_ls_wR_factor_ref 0.1490
_reflns_number_gt 1340
_reflns_number_total 2248
_reflns_threshold_expression I>2\s(I)
_cod_data_source_file hk2758.cif
_cod_data_source_block I
_cod_original_sg_symbol_H-M 'P 21/c'
_cod_database_code 2223423
_cod_database_fobs_code 2223423

loop_
_symmetry_equiv_pos_as_xyz
'x, y, z'
'-x, y+1/2, -z+1/2'
'-x, -y, -z'
'x, -y-1/2, z-1/2'

loop_
_atom_site_type_symbol
_atom_site_label
_atom_site_fract_x
_atom_site_fract_y
_atom_site_fract_z
_atom_site_U_iso_or_equiv
_atom_site_adp_type
_atom_site_calc_flag
_atom_site_refinement_flags
_atom_site_occupancy
_atom_site_disorder_assembly
_atom_site_disorder_group
Cl Cl 0.81771(13) 0.51262(7) 0.07511(8) 0.0802(4) Uani d . 1 . .
F F 0.4335(3) 1.00189(17) -0.29984(19) 0.0996(8) Uani d . 1 . .
O O1 0.6878(3) 0.72025(15) 0.07000(17) 0.0582(6) Uani d . 1 . .
O O2 1.1588(3) 0.5447(2) 0.4720(2) 0.0846(8) Uani d . 1 . .
O O3 1.0836(4) 0.6867(3) 0.5501(2) 0.1058(10) Uani d . 1 . .
N N 1.0804(3) 0.6268(3) 0.4700(3) 0.0694(8) Uani d . 1 . .
C C1 0.3405(4) 0.8293(3) -0.2781(3) 0.0670(10) Uani d . 1 . .
H H1A 0.2801 0.8325 -0.3492 0.080 Uiso calc R 1 . .
C C2 0.4320(4) 0.9129(3) -0.2358(3) 0.0629(9) Uani d . 1 . .
C C3 0.5233(4) 0.9117(2) -0.1320(3) 0.0550(8) Uani d . 1 . .
H H3A 0.5858 0.9700 -0.1069 0.066 Uiso calc R 1 . .
C C4 0.5210(4) 0.8224(2) -0.0653(3) 0.0513(8) Uani d . 1 . .
C C5 0.4296(4) 0.7364(3) -0.1061(3) 0.0630(9) Uani d . 1 . .
H H5A 0.4279 0.6756 -0.0621 0.076 Uiso calc R 1 . .
C C6 0.3407(4) 0.7401(3) -0.2118(3) 0.0707(10) Uani d . 1 . .
H H6A 0.2801 0.6815 -0.2386 0.085 Uiso calc R 1 . .
C C7 0.6137(4) 0.8219(2) 0.0507(3) 0.0587(9) Uani d . 1 . .
H H7A 0.6959 0.8767 0.0564 0.070 Uiso calc R 1 . .
H H7B 0.5415 0.8358 0.1073 0.070 Uiso calc R 1 . .
C C8 0.7811(4) 0.7033(2) 0.1694(3) 0.0492(8) Uani d . 1 . .
C C9 0.8086(4) 0.7766(2) 0.2567(3) 0.0564(8) Uani d . 1 . .
H H9A 0.7609 0.8431 0.2488 0.068 Uiso calc R 1 . .
C C10 0.9064(4) 0.7510(3) 0.3551(3) 0.0597(9) Uani d . 1 . .
H H10A 0.9250 0.8002 0.4135 0.072 Uiso calc R 1 . .
C C11 0.9755(4) 0.6531(2) 0.3662(3) 0.0531(8) Uani d . 1 . .
C C12 0.9495(4) 0.5787(3) 0.2808(3) 0.0575(8) Uani d . 1 . .
H H12A 0.9970 0.5122 0.2896 0.069 Uiso calc R 1 . .
C C13 0.8532(4) 0.6039(2) 0.1836(3) 0.0530(8) Uani d . 1 . .

loop_
_atom_site_aniso_label
_atom_site_aniso_U_11
_atom_site_aniso_U_22
_atom_site_aniso_U_33
_atom_site_aniso_U_12
_atom_site_aniso_U_13
_atom_site_aniso_U_23
Cl 0.1074(8) 0.0574(6) 0.0736(7) 0.0078(5) 0.0026(5) -0.0116(4)
F 0.135(2) 0.0791(15) 0.0789(15) 0.0098(14) -0.0083(14) 0.0259(11)
O1 0.0683(14) 0.0475(12) 0.0568(14) 0.0075(11) -0.0005(11) 0.0012(10)
O2 0.0635(17) 0.094(2) 0.0931(19) 0.0152(16) -0.0032(14) 0.0228(16)
O3 0.109(2) 0.124(3) 0.0751(19) 0.014(2) -0.0258(17) -0.0135(19)
N 0.0542(18) 0.083(2) 0.069(2) -0.0014(18) 0.0016(16) 0.0110(18)
C1 0.061(2) 0.083(3) 0.055(2) 0.011(2) -0.0022(17) -0.0035(19)
C2 0.067(2) 0.060(2) 0.062(2) 0.0124(19) 0.0055(18) 0.0090(18)
C3 0.0521(19) 0.0494(18) 0.063(2) 0.0055(15) 0.0063(16) -0.0019(15)
C4 0.0482(18) 0.0511(18) 0.0552(19) 0.0061(15) 0.0087(15) 0.0009(15)
C5 0.067(2) 0.057(2) 0.065(2) -0.0028(18) 0.0075(18) 0.0064(17)
C6 0.061(2) 0.075(2) 0.074(3) -0.0052(19) 0.001(2) -0.008(2)
C7 0.068(2) 0.0494(19) 0.057(2) 0.0020(16) 0.0005(17) 0.0031(15)
C8 0.0461(18) 0.0499(18) 0.0515(18) -0.0016(15) 0.0054(15) 0.0030(15)
C9 0.062(2) 0.0480(17) 0.060(2) 0.0025(16) 0.0068(17) 0.0020(16)
C10 0.060(2) 0.063(2) 0.056(2) -0.0072(17) 0.0062(17) -0.0032(16)
C11 0.0446(18) 0.0566(19) 0.058(2) -0.0012(16) 0.0055(15) 0.0078(16)
C12 0.049(2) 0.057(2) 0.068(2) 0.0068(16) 0.0107(17) 0.0077(17)
C13 0.0534(19) 0.0518(19) 0.0548(19) -0.0026(16) 0.0096(16) 0.0017(15)

loop_
_atom_type_symbol
_atom_type_description
_atom_type_scat_dispersion_real
_atom_type_scat_dispersion_imag
_atom_type_scat_source
C C 0.0033 0.0016 'International Tables Vol C Tables 4.2.6.8 and 6.1.1.4'
H H 0.0000 0.0000 'International Tables Vol C Tables 4.2.6.8 and 6.1.1.4'
N N 0.0061 0.0033 'International Tables Vol C Tables 4.2.6.8 and 6.1.1.4'
O O 0.0106 0.0060 'International Tables Vol C Tables 4.2.6.8 and 6.1.1.4'
F F 0.0171 0.0103 'International Tables Vol C Tables 4.2.6.8 and 6.1.1.4'
Cl Cl 0.1484 0.1585 'International Tables Vol C Tables 4.2.6.8 and 6.1.1.4'

loop_
_geom_angle_atom_site_label_1
_geom_angle_atom_site_label_2
_geom_angle_atom_site_label_3
_geom_angle_site_symmetry_1
_geom_angle_site_symmetry_3
_geom_angle
_geom_angle_publ_flag
C8 O1 C7 . . 118.3(2) ?
O2 N C11 . . 118.2(3) ?
O3 N O2 . . 123.5(3) ?
O3 N C11 . . 118.3(3) ?
C2 C1 C6 . . 117.6(3) ?
C2 C1 H1A . . 121.2 ?
C6 C1 H1A . . 121.2 ?
F C2 C1 . . 118.5(3) ?
F C2 C3 . . 118.1(3) ?
C1 C2 C3 . . 123.3(3) ?
C2 C3 C4 . . 118.7(3) ?
C2 C3 H3A . . 120.6 ?
C4 C3 H3A . . 120.6 ?
C3 C4 C5 . . 119.2(3) ?
C3 C4 C7 . . 119.4(3) ?
C5 C4 C7 . . 121.4(3) ?
C6 C5 C4 . . 120.3(3) ?
C6 C5 H5A . . 119.8 ?
C4 C5 H5A . . 119.8 ?
C1 C6 C5 . . 120.8(3) ?
C1 C6 H6A . . 119.6 ?
C5 C6 H6A . . 119.6 ?
O1 C7 C4 . . 108.4(2) ?
O1 C7 H7A . . 110.0 ?
C4 C7 H7A . . 110.0 ?
O1 C7 H7B . . 110.0 ?
C4 C7 H7B . . 110.0 ?
H7A C7 H7B . . 108.4 ?
O1 C8 C9 . . 124.9(3) ?
O1 C8 C13 . . 116.3(3) ?
C9 C8 C13 . . 118.8(3) ?
C10 C9 C8 . . 120.3(3) ?
C10 C9 H9A . . 119.9 ?
C8 C9 H9A . . 119.9 ?
C11 C10 C9 . . 119.5(3) ?
C11 C10 H10A . . 120.3 ?
C9 C10 H10A . . 120.3 ?
C10 C11 C12 . . 121.3(3) ?
C10 C11 N . . 119.3(3) ?
C12 C11 N . . 119.4(3) ?
C13 C12 C11 . . 119.2(3) ?
C13 C12 H12A . . 120.4 ?
C11 C12 H12A . . 120.4 ?
C12 C13 C8 . . 120.9(3) ?
C12 C13 Cl . . 120.4(3) ?
C8 C13 Cl . . 118.6(2) ?

loop_
_geom_bond_atom_site_label_1
_geom_bond_atom_site_label_2
_geom_bond_site_symmetry_2
_geom_bond_distance
_geom_bond_publ_flag
Cl C13 . 1.728(3) ?
F C2 . 1.359(4) ?
O1 C7 . 1.432(3) ?
O1 C8 . 1.350(4) ?
N O2 . 1.225(4) ?
N O3 . 1.214(4) ?
N C11 . 1.460(4) ?
C1 C2 . 1.363(5) ?
C1 C6 . 1.375(4) ?
C1 H1A . 0.9300 ?
C2 C3 . 1.367(4) ?
C3 C4 . 1.381(4) ?
C3 H3A . 0.9300 ?
C4 C5 . 1.382(4) ?
C4 C7 . 1.496(4) ?
C5 C6 . 1.379(5) ?
C5 H5A . 0.9300 ?
C6 H6A . 0.9300 ?
C7 H7A . 0.9700 ?
C7 H7B . 0.9700 ?
C8 C9 . 1.388(4) ?
C8 C13 . 1.394(4) ?
C9 C10 . 1.380(5) ?
C9 H9A . 0.9300 ?
C10 C11 . 1.366(4) ?
C10 H10A . 0.9300 ?
C11 C12 . 1.380(4) ?
C12 C13 . 1.361(4) ?
C12 H12A . 0.9300 ?

loop_
_geom_hbond_atom_site_label_D
_geom_hbond_atom_site_label_H
_geom_hbond_atom_site_label_A
_geom_hbond_site_symmetry_A
_geom_hbond_distance_DH
_geom_hbond_distance_HA
_geom_hbond_distance_DA
_geom_hbond_angle_DHA
C7 H7A O2 2_755 0.97 2.49 3.423(4) 162

loop_
_geom_torsion_atom_site_label_1
_geom_torsion_atom_site_label_2
_geom_torsion_atom_site_label_3
_geom_torsion_atom_site_label_4
_geom_torsion_site_symmetry_1
_geom_torsion_site_symmetry_2
_geom_torsion_site_symmetry_3
_geom_torsion_site_symmetry_4
_geom_torsion
_geom_torsion_publ_flag
C6 C1 C2 F . . . . -180.0(3) ?
C6 C1 C2 C3 . . . . 0.3(5) ?
F C2 C3 C4 . . . . 179.1(3) ?
C1 C2 C3 C4 . . . . -1.2(5) ?
C2 C3 C4 C5 . . . . 1.3(5) ?
C2 C3 C4 C7 . . . . -177.0(3) ?
C3 C4 C5 C6 . . . . -0.5(5) ?
C7 C4 C5 C6 . . . . 177.7(3) ?
C2 C1 C6 C5 . . . . 0.5(5) ?
C4 C5 C6 C1 . . . . -0.4(5) ?
C8 O1 C7 C4 . . . . 178.5(2) ?
C3 C4 C7 O1 . . . . -140.2(3) ?
C5 C4 C7 O1 . . . . 41.6(4) ?
C7 O1 C8 C9 . . . . 1.5(4) ?
C7 O1 C8 C13 . . . . -178.8(3) ?
O1 C8 C9 C10 . . . . -180.0(3) ?
C13 C8 C9 C10 . . . . 0.3(5) ?
C8 C9 C10 C11 . . . . -0.2(5) ?
C9 C10 C11 C12 . . . . -0.1(5) ?
C9 C10 C11 N . . . . 179.3(3) ?
O3 N C11 C10 . . . . 11.0(5) ?
O2 N C11 C10 . . . . -170.0(3) ?
O3 N C11 C12 . . . . -169.6(3) ?
O2 N C11 C12 . . . . 9.5(4) ?
C10 C11 C12 C13 . . . . 0.2(5) ?
N C11 C12 C13 . . . . -179.2(3) ?
C11 C12 C13 C8 . . . . -0.1(4) ?
C11 C12 C13 Cl . . . . -179.9(2) ?
O1 C8 C13 C12 . . . . -179.9(3) ?
C9 C8 C13 C12 . . . . -0.2(4) ?
O1 C8 C13 Cl . . . . -0.1(4) ?
C9 C8 C13 Cl . . . . 179.6(2) ?

loop_
_cod_related_entry_id
_cod_related_entry_database
_cod_related_entry_code
1 ChemSpider 5415497
